data_4513255
loop_
_publ_author_name
'Eccles, Kevin S.'
'Morrison, Robin E.'
'Sinha, Abhijeet S.'
'Maguire, Anita R.'
'Lawrence, Simon E.'

_publ_section_title
;
 Investigating C&#x2550;S&#x00B7;&#x00B7;&#x00B7;I Halogen Bonding for
 Cocrystallization with Primary Thioamides
;
_journal_issue 7
_journal_name_full 'Crystal Growth &amp; Design'
_journal_page_first 3442
_journal_paper_doi 10.1021/acs.cgd.5b00513
_journal_volume 15
_journal_year 2015
_chemical_formula_moiety 'C6 F4 I2, 2(C8 H9 N S)'
_chemical_formula_sum 'C22 H18 F4 I2 N2 S2'
_chemical_formula_weight 704.32
_chemical_name_common
;                 
beta form of 4-methylthiobenzamide &
1,4-diiodotetrafluorobenzene (2:1) cocrystal 
;
_space_group_crystal_system monoclinic
_space_group_IT_number 15
_space_group_name_Hall '-C 2yc'
_space_group_name_H-M_alt 'C 1 2/c 1'
_symmetry_space_group_name_Hall '-C 2yc'
_symmetry_space_group_name_H-M 'C 1 2/c 1'
_atom_sites_solution_hydrogens geom
_atom_sites_solution_primary direct
_atom_sites_solution_secondary difmap
_cell_angle_alpha 90
_cell_angle_beta 91.1780(10)
_cell_angle_gamma 90
_cell_formula_units_Z 4
_cell_length_a 28.2332(14)
_cell_length_b 10.7096(6)
_cell_length_c 8.1690(4)
_cell_measurement_reflns_used 5646
_cell_measurement_temperature 296.(2)
_cell_measurement_theta_max 26.3707
_cell_measurement_theta_min 3.2073
_cell_volume 2469.5(2)
_computing_cell_refinement 'SAINT V7.68A (Bruker AXS, 2009)'
_computing_data_collection
;
Bruker Instrument Service v2009, 3, 0, 0
;
_computing_data_reduction 'SAINT V7.68A (Bruker AXS, 2009)'
_computing_molecular_graphics 'Mercury 3.0 (Macrae et al, 2008)'
_computing_structure_refinement 'SHELXL-97 (Sheldrick, 2008)'
_computing_structure_solution 'SHELXS-97 (Sheldrick, 2008)'
_diffrn_ambient_temperature 296.(2)
_diffrn_detector_area_resol_mean 8.3333
_diffrn_measured_fraction_theta_full 0.996
_diffrn_measured_fraction_theta_max 0.996
_diffrn_measurement_device_type 'Bruker APEX II DUO'
_diffrn_measurement_method '\f & \w  scans'
_diffrn_radiation_monochromator graphite
_diffrn_radiation_source 'fine-focus sealed tube'
_diffrn_radiation_type MoK\a
_diffrn_radiation_wavelength 0.71073
_diffrn_reflns_av_R_equivalents 0.0350
_diffrn_reflns_av_sigmaI/netI 0.0227
_diffrn_reflns_limit_h_max 35
_diffrn_reflns_limit_h_min -34
_diffrn_reflns_limit_k_max 13
_diffrn_reflns_limit_k_min -13
_diffrn_reflns_limit_l_max 10
_diffrn_reflns_limit_l_min -10
_diffrn_reflns_number 14088
_diffrn_reflns_theta_full 26.41
_diffrn_reflns_theta_max 26.41
_diffrn_reflns_theta_min 1.44
_exptl_absorpt_coefficient_mu 2.759
_exptl_absorpt_correction_T_max 0.75
_exptl_absorpt_correction_T_min 0.56
_exptl_absorpt_correction_type multi-scan
_exptl_absorpt_process_details 'SADABS V2008/1 (Bruker AXS)'
_exptl_crystal_colour colourless
_exptl_crystal_density_diffrn 1.894
_exptl_crystal_density_method 'not measured'
_exptl_crystal_description needle
_exptl_crystal_F_000 1352
_exptl_crystal_size_max 0.31
_exptl_crystal_size_mid 0.14
_exptl_crystal_size_min 0.09
_refine_diff_density_max 0.654
_refine_diff_density_min -0.421
_refine_ls_extinction_coef 0.0080(2)
_refine_ls_extinction_method SHELXL
_refine_ls_goodness_of_fit_ref 1.064
_refine_ls_hydrogen_treatment mixed
_refine_ls_matrix_type full
_refine_ls_number_parameters 155
_refine_ls_number_reflns 2537
_refine_ls_number_restraints 2
_refine_ls_restrained_S_all 1.064
_refine_ls_R_factor_all 0.0281
_refine_ls_R_factor_gt 0.0227
_refine_ls_shift/su_max 0.001
_refine_ls_shift/su_mean 0.000
_refine_ls_structure_factor_coef Fsqd
_refine_ls_weighting_details 'calc w=1/[\s^2^(Fo^2^)+(0.0278P)^2^+1.8888P] where P=(Fo^2^+2Fc^2^)/3'
_refine_ls_weighting_scheme calc
_refine_ls_wR_factor_gt 0.0553
_refine_ls_wR_factor_ref 0.0590
_reflns_number_gt 2212
_reflns_number_total 2537
_reflns_threshold_expression >2sigma(I)
_cod_data_source_file cg5b00513_si_002.cif
_cod_data_source_block beta-5_2.1
_cod_depositor_comments 'Adding full bibliography for 4513250--4513263.cif.'
_cod_database_code 4513255

loop_
_space_group_symop_operation_xyz
'x, y, z'
'-x, y, -z+1/2'
'x+1/2, y+1/2, z'
'-x+1/2, y+1/2, -z+1/2'
'-x, -y, -z'
'x, -y, z-1/2'
'-x+1/2, -y+1/2, -z'
'x+1/2, -y+1/2, z-1/2'

loop_
_atom_site_type_symbol
_atom_site_label
_atom_site_fract_x
_atom_site_fract_y
_atom_site_fract_z
_atom_site_U_iso_or_equiv
_atom_site_adp_type
_atom_site_calc_flag
_atom_site_refinement_flags
_atom_site_occupancy
C C1 0.29554(9) 0.9796(2) 0.4375(3) 0.0444(6) Uani d . 1
C C2 0.31975(10) 0.8705(3) 0.4804(4) 0.0572(7) Uani d . 1
H H2 0.3062 0.7933 0.4567 0.069 Uiso calc R 1
C C3 0.36337(11) 0.8758(3) 0.5570(4) 0.0633(8) Uani d . 1
H H3 0.3786 0.8018 0.5858 0.076 Uiso calc R 1
C C4 0.38540(10) 0.9882(3) 0.5928(4) 0.0554(7) Uani d . 1
C C5 0.36116(10) 1.0961(3) 0.5507(4) 0.0603(7) Uani d . 1
H H5 0.375 1.1731 0.5737 0.072 Uiso calc R 1
C C6 0.31730(10) 1.0924(3) 0.4759(4) 0.0533(7) Uani d . 1
H H6 0.3018 1.1668 0.4505 0.064 Uiso calc R 1
C C7 0.24845(10) 0.9777(2) 0.3547(3) 0.0447(6) Uani d . 1
S S8 0.21208(3) 1.10226(7) 0.35313(10) 0.0585(2) Uani d . 1
H H9A 0.2537(10) 0.813(2) 0.264(4) 0.070(11) Uiso d D 1
H H9B 0.2100(10) 0.878(4) 0.219(4) 0.088(12) Uiso d D 1
N N9 0.23480(10) 0.8735(3) 0.2828(4) 0.0660(7) Uani d D 1
C C10 0.43383(13) 0.9946(4) 0.6724(5) 0.0782(10) Uani d . 1
H H10A 0.4565 1.0195 0.5929 0.117 Uiso calc R 1
H H10B 0.4422 0.9139 0.7153 0.117 Uiso calc R 1
H H10C 0.4336 1.0544 0.76 0.117 Uiso calc R 1
C C11 0.04448(9) 0.0165(3) 0.0790(3) 0.0469(6) Uani d . 1
C C12 0.01675(10) 0.1164(3) 0.0301(4) 0.0523(6) Uani d . 1
C C13 0.02647(10) -0.1002(3) 0.0468(4) 0.0524(6) Uani d . 1
I I14 0.111923(6) 0.042776(18) 0.18761(2) 0.05295(11) Uani d . 1
F F15 0.03195(7) 0.23410(17) 0.0591(3) 0.0878(7) Uani d . 1
F F16 0.05167(7) -0.20200(17) 0.0910(3) 0.0863(6) Uani d . 1

loop_
_atom_site_aniso_label
_atom_site_aniso_U_11
_atom_site_aniso_U_22
_atom_site_aniso_U_33
_atom_site_aniso_U_12
_atom_site_aniso_U_13
_atom_site_aniso_U_23
C1 0.0431(14) 0.0453(15) 0.0450(14) -0.0003(10) 0.0046(11) -0.0025(11)
C2 0.0585(17) 0.0486(16) 0.0644(17) 0.0011(13) -0.0049(14) -0.0032(13)
C3 0.0613(18) 0.0597(18) 0.0686(19) 0.0145(15) -0.0069(15) -0.0013(15)
C4 0.0452(15) 0.0720(19) 0.0488(15) 0.0051(14) -0.0001(12) -0.0062(14)
C5 0.0503(16) 0.0581(18) 0.0723(19) -0.0073(13) -0.0026(14) -0.0084(15)
C6 0.0472(15) 0.0433(15) 0.0691(18) -0.0003(12) -0.0041(13) -0.0019(13)
C7 0.0473(14) 0.0430(14) 0.0437(14) -0.0037(11) 0.0000(11) -0.0015(11)
S8 0.0469(4) 0.0494(4) 0.0785(5) 0.0014(3) -0.0163(3) -0.0037(4)
N9 0.0646(17) 0.0524(15) 0.0800(19) 0.0025(13) -0.0200(14) -0.0171(14)
C10 0.055(2) 0.105(3) 0.075(2) 0.0044(19) -0.0138(17) -0.008(2)
C11 0.0351(12) 0.0605(17) 0.0452(14) -0.0020(11) 0.0033(11) 0.0000(12)
C12 0.0426(14) 0.0481(16) 0.0661(17) -0.0052(11) -0.0005(12) 0.0002(13)
C13 0.0432(14) 0.0496(16) 0.0643(17) 0.0043(12) 0.0006(12) 0.0067(13)
I14 0.03924(13) 0.06886(17) 0.05059(14) -0.00211(7) -0.00302(8) -0.00102(8)
F15 0.0646(11) 0.0518(11) 0.146(2) -0.0073(9) -0.0232(12) -0.0052(11)
F16 0.0616(11) 0.0558(11) 0.1402(18) 0.0086(9) -0.0260(11) 0.0148(12)

loop_
_atom_type_symbol
_atom_type_description
_atom_type_scat_dispersion_real
_atom_type_scat_dispersion_imag
_atom_type_scat_source
C C 0.0033 0.0016 'International Tables Vol C Tables 4.2.6.8 and 6.1.1.4'
H H 0.0000 0.0000 'International Tables Vol C Tables 4.2.6.8 and 6.1.1.4'
N N 0.0061 0.0033 'International Tables Vol C Tables 4.2.6.8 and 6.1.1.4'
F F 0.0171 0.0103 'International Tables Vol C Tables 4.2.6.8 and 6.1.1.4'
S S 0.1246 0.1234 'International Tables Vol C Tables 4.2.6.8 and 6.1.1.4'
I I -0.4742 1.8119 'International Tables Vol C Tables 4.2.6.8 and 6.1.1.4'

loop_
_geom_angle_atom_site_label_1
_geom_angle_atom_site_label_2
_geom_angle_atom_site_label_3
_geom_angle_site_symmetry_1
_geom_angle_site_symmetry_3
_geom_angle
C6 C1 C2 . . 117.4(3)
C6 C1 C7 . . 120.4(2)
C2 C1 C7 . . 122.2(2)
C3 C2 C1 . . 120.7(3)
C3 C2 H2 . . 119.7
C1 C2 H2 . . 119.7
C2 C3 C4 . . 121.9(3)
C2 C3 H3 . . 119.0
C4 C3 H3 . . 119.0
C5 C4 C3 . . 117.1(3)
C5 C4 C10 . . 120.7(3)
C3 C4 C10 . . 122.1(3)
C6 C5 C4 . . 121.7(3)
C6 C5 H5 . . 119.2
C4 C5 H5 . . 119.2
C5 C6 C1 . . 121.2(3)
C5 C6 H6 . . 119.4
C1 C6 H6 . . 119.4
N9 C7 C1 . . 118.0(3)
N9 C7 S8 . . 119.7(2)
C1 C7 S8 . . 122.3(2)
C7 N9 H9A . . 123.(2)
C7 N9 H9B . . 117.(3)
H9A N9 H9B . . 116.(3)
C4 C10 H10A . . 109.5
C4 C10 H10B . . 109.5
H10A C10 H10B . . 109.5
C4 C10 H10C . . 109.5
H10A C10 H10C . . 109.5
H10B C10 H10C . . 109.5
C13 C11 C12 . . 116.4(3)
C13 C11 I14 . . 122.1(2)
C12 C11 I14 . . 121.5(2)
F15 C12 C13 . 5 118.4(3)
F15 C12 C11 . . 119.8(3)
C13 C12 C11 5 . 121.9(3)
F16 C13 C12 . 5 118.7(3)
F16 C13 C11 . . 119.6(3)
C12 C13 C11 5 . 121.7(3)

loop_
_geom_bond_atom_site_label_1
_geom_bond_atom_site_label_2
_geom_bond_site_symmetry_2
_geom_bond_distance
C1 C6 . 1.388(4)
C1 C2 . 1.395(4)
C1 C7 . 1.479(4)
C2 C3 . 1.371(4)
C2 H2 . 0.93
C3 C4 . 1.384(4)
C3 H3 . 0.93
C4 C5 . 1.382(4)
C4 C10 . 1.504(4)
C5 C6 . 1.370(4)
C5 H5 . 0.93
C6 H6 . 0.93
C7 N9 . 1.314(4)
C7 S8 . 1.683(3)
N9 H9A . 0.857(18)
N9 H9B . 0.864(18)
C10 H10A . 0.96
C10 H10B . 0.96
C10 H10C . 0.96
C11 C13 . 1.372(4)
C11 C12 . 1.380(4)
C11 I14 . 2.103(3)
C12 F15 . 1.351(3)
C12 C13 5 1.372(4)
C13 F16 . 1.347(3)
C13 C12 5 1.372(4)

loop_
_geom_hbond_atom_site_label_D
_geom_hbond_atom_site_label_H
_geom_hbond_atom_site_label_A
_geom_hbond_site_symmetry_A
_geom_hbond_distance_DH
_geom_hbond_distance_HA
_geom_hbond_distance_DA
_geom_hbond_angle_DHA
N9 H9A S8 4_545 0.857(18) 2.64(2) 3.463(3) 161.(3)
N9 H9B S8 6_575 0.864(18) 3.00(3) 3.565(3) 125.(3)
N9 H9B I14 1_565 0.864(18) 3.29(3) 3.977(3) 138.(3)

loop_
_geom_torsion_atom_site_label_1
_geom_torsion_atom_site_label_2
_geom_torsion_atom_site_label_3
_geom_torsion_atom_site_label_4
_geom_torsion_site_symmetry_4
_geom_torsion
C6 C1 C2 C3 . -0.1(4)
C7 C1 C2 C3 . 180.0(3)
C1 C2 C3 C4 . -1.0(5)
C2 C3 C4 C5 . 1.2(5)
C2 C3 C4 C10 . -178.2(3)
C3 C4 C5 C6 . -0.4(5)
C10 C4 C5 C6 . 179.1(3)
C4 C5 C6 C1 . -0.7(5)
C2 C1 C6 C5 . 1.0(4)
C7 C1 C6 C5 . -179.1(3)
C6 C1 C7 N9 . 162.4(3)
C2 C1 C7 N9 . -17.7(4)
C6 C1 C7 S8 . -18.7(4)
C2 C1 C7 S8 . 161.1(2)
C13 C11 C12 F15 . 179.4(3)
I14 C11 C12 F15 . -3.2(4)
C13 C11 C12 C13 5 -0.1(5)
I14 C11 C12 C13 5 177.3(2)
C12 C11 C13 F16 . 179.9(3)
I14 C11 C13 F16 . 2.5(4)
C12 C11 C13 C12 5 0.1(5)
I14 C11 C13 C12 5 -177.3(2)
